data_7050198
loop_
_publ_author_name
'Rapha\"el Tripier'
'St\'ephanie Develay'
'Michel Le Baccon'
'Fran\,coise Chuburu'
'Fran\,cois Michaud'
'Henri Handel'

_publ_section_title
;
 Self-assembly route from a bis-aminal derivative to a new cyclam based
 macropentacycle
;
_journal_issue 2
_journal_name_full 'New J. Chem.'
_journal_page_first 173
_journal_page_last 176
_journal_paper_doi 10.1039/b310074j
_journal_volume 28
_journal_year 2004
_chemical_formula_sum 'C20 H30 Br2 N4 O1.75'
_chemical_formula_weight 514.30
_space_group_IT_number 122
_symmetry_cell_setting tetragonal
_symmetry_space_group_name_Hall 'I -4 2bw'
_symmetry_space_group_name_H-M 'I -4 2 d'
_atom_sites_solution_hydrogens geom
_atom_sites_solution_primary direct
_atom_sites_solution_secondary difmap
_audit_creation_method SHELXL
_cell_angle_alpha 90.0000(5)
_cell_angle_beta 90.0000(5)
_cell_angle_gamma 90.0000(5)
_cell_formula_units_Z 16
_cell_length_a 24.97590(70)
_cell_length_b 24.97580(70)
_cell_length_c 16.25780(29)
_cell_measurement_reflns_used 4486
_cell_measurement_theta_max 24.713
_cell_measurement_theta_min 2.546
_cell_volume 10141.5(4)
_computing_cell_refinement 'HKL Scalepack (Otwinowski & Minor 1997)'
_computing_data_collection 'Collect (Nonius BV, 1997-2000)'
_computing_data_reduction 'HKL Denzo and Scalepack (Otwinowski & Minor 1997)'
_computing_molecular_graphics 'ORTEP-3 (Farrugia, 1997)'
_computing_publication_material 'PLATON (Spek, 1992)'
_computing_structure_refinement 'SHELXL-93 (Sheldrick, 1993)'
_computing_structure_solution 'SIR 97 (Altomar et al., 1997)'
_diffrn_ambient_temperature 293(2)
_diffrn_detector_area_resol_mean 9
_diffrn_measurement_device '95mm CCD camera on \k-goniostat'
_diffrn_measurement_device_type KappaCCD
_diffrn_measurement_method CCD
_diffrn_orient_matrix_type 'by Nonius Collect from scalepack cell'
_diffrn_orient_matrix_UB_11 -0.0298406
_diffrn_orient_matrix_UB_12 -0.0170383
_diffrn_orient_matrix_UB_13 0.0315707
_diffrn_orient_matrix_UB_21 -0.0197968
_diffrn_orient_matrix_UB_22 -0.0065535
_diffrn_orient_matrix_UB_23 -0.0525078
_diffrn_orient_matrix_UB_31 0.0179086
_diffrn_orient_matrix_UB_32 -0.0356350
_diffrn_orient_matrix_UB_33 -0.0054385
_diffrn_radiation_monochromator 'horizontally mounted graphite crystal'
_diffrn_radiation_source 'fine-focus sealed tube'
_diffrn_radiation_type 'Mo K-alpha'
_diffrn_reflns_av_R_equivalents 0.0356
_diffrn_reflns_av_sigmaI/netI 0.0455
_diffrn_reflns_limit_h_max 29
_diffrn_reflns_limit_h_min -29
_diffrn_reflns_limit_k_max 20
_diffrn_reflns_limit_k_min -20
_diffrn_reflns_limit_l_max 18
_diffrn_reflns_limit_l_min -19
_diffrn_reflns_number 8450
_diffrn_reflns_theta_max 24.71
_diffrn_reflns_theta_min 2.58
_exptl_absorpt_coefficient_mu 3.216
_exptl_absorpt_correction_T_max 0.702
_exptl_absorpt_correction_T_min 0.325
_exptl_absorpt_correction_type 'no correction'
_exptl_crystal_colour colourless
_exptl_crystal_density_diffrn 1.347
_exptl_crystal_description 'truncated octagonal prism'
_exptl_crystal_F_000 4192
_exptl_crystal_size_max 0.34
_exptl_crystal_size_mid 0.12
_exptl_crystal_size_min 0.11
_refine_diff_density_max 0.783
_refine_diff_density_min -0.390
_refine_diff_density_rms 0.098
_refine_ls_abs_structure_details 'Flack H D (1983), Acta Cryst. A39, 876-881'
_refine_ls_abs_structure_Flack 0.51(2)
_refine_ls_extinction_method none
_refine_ls_goodness_of_fit_all 1.069
_refine_ls_goodness_of_fit_obs 1.129
_refine_ls_matrix_type full
_refine_ls_number_parameters 261
_refine_ls_number_reflns 4309
_refine_ls_number_restraints 0
_refine_ls_restrained_S_all 1.142
_refine_ls_restrained_S_obs 1.129
_refine_ls_R_factor_all 0.1022
_refine_ls_R_factor_obs 0.0695
_refine_ls_shift/esd_max -0.004
_refine_ls_shift/esd_mean 0.000
_refine_ls_structure_factor_coef Fsqd
_refine_ls_weighting_details 'w=1/[\s^2^(Fo^2^)+(0.1276P)^2^+22.1662P] where P=(Fo^2^+2Fc^2^)/3'
_refine_ls_weighting_scheme calc
_refine_ls_wR_factor_all 0.2348
_refine_ls_wR_factor_obs 0.1947
_reflns_number_observed 3054
_reflns_number_total 4326
_reflns_observed_criterion >2sigma(I)
_cod_data_source_file b310074j.txt
_cod_data_source_block r3
_cod_depositor_comments
;
The following automatic conversions were performed:

'_refine_ls_weighting_scheme' value 'calc
w=1/[\s^2^(Fo^2^)+(0.1276P)^2^+22.1662P] where P=(Fo^2^+2Fc^2^)/3'
was changed to 'calc'. New tag '_refine_ls_weighting_details' was
created. The value of the new tag was set to
'w=1/[\s^2^(Fo^2^)+(0.1276P)^2^+22.1662P] where P=(Fo^2^+2Fc^2^)/3'.

Automatic conversion script
Id: cif_fix_values 3143 2015-03-26 13:38:13Z robertas 
;
_cod_original_cell_volume 10141.503(443)
_cod_database_code 7050198

loop_
_symmetry_equiv_pos_as_xyz
'x, y, z'
'-x, -y, z'
'x, -y+1/2, -z+1/4'
'-x, y+1/2, -z+1/4'
'y, x+1/2, z+1/4'
'-y, -x+1/2, z+1/4'
'-y, x, -z'
'y, -x, -z'
'x+1/2, y+1/2, z+1/2'
'-x+1/2, -y+1/2, z+1/2'
'x+1/2, -y+1, -z+3/4'
'-x+1/2, y+1, -z+3/4'
'y+1/2, x+1, z+3/4'
'-y+1/2, -x+1, z+3/4'
'-y+1/2, x+1/2, -z+1/2'
'y+1/2, -x+1/2, -z+1/2'

loop_
_atom_site_aniso_label
_atom_site_aniso_U_11
_atom_site_aniso_U_22
_atom_site_aniso_U_33
_atom_site_aniso_U_23
_atom_site_aniso_U_13
_atom_site_aniso_U_12
Br1 0.0498(6) 0.0498(6) 0.139(2) 0.000 0.000 0.000
Br2 0.0521(5) 0.0643(5) 0.0869(6) -0.0105(5) 0.0181(4) -0.0013(6)
N1 0.043(3) 0.049(4) 0.045(3) -0.007(3) 0.002(3) -0.003(3)
N2 0.045(4) 0.061(4) 0.040(3) -0.006(3) 0.003(3) 0.003(3)
N3 0.049(4) 0.059(4) 0.041(3) 0.004(3) -0.006(3) 0.001(3)
N4 0.047(4) 0.052(4) 0.058(4) -0.014(3) -0.003(3) -0.003(3)
C1 0.052(5) 0.053(5) 0.062(5) -0.006(4) 0.001(4) 0.010(4)
C2 0.051(5) 0.056(5) 0.053(4) -0.011(4) 0.001(4) 0.012(4)
C3 0.051(5) 0.062(5) 0.068(6) -0.012(4) 0.007(4) 0.005(4)
C4 0.065(6) 0.064(6) 0.045(4) -0.007(4) 0.020(4) 0.002(4)
C5 0.058(5) 0.078(6) 0.052(4) 0.009(4) 0.013(4) -0.001(4)
C6 0.070(6) 0.062(5) 0.052(5) -0.013(4) -0.013(4) 0.001(5)
C7 0.057(5) 0.060(5) 0.066(5) -0.011(4) -0.022(4) -0.002(4)
C8 0.047(5) 0.080(6) 0.060(5) -0.009(4) -0.010(4) -0.014(5)
C9 0.064(6) 0.073(6) 0.073(6) -0.007(5) 0.002(5) -0.020(5)
C10 0.054(5) 0.056(5) 0.051(4) -0.002(4) -0.002(4) -0.018(4)
C11 0.048(4) 0.039(4) 0.042(4) -0.010(3) -0.005(3) -0.005(3)
C12 0.049(5) 0.041(4) 0.048(4) -0.007(3) 0.001(3) -0.001(4)
C13 0.063(6) 0.046(5) 0.049(4) -0.010(4) 0.011(4) 0.000(4)
C14 0.049(5) 0.071(6) 0.057(5) -0.001(4) 0.020(4) -0.007(4)
C15 0.051(5) 0.084(6) 0.045(4) 0.000(4) 0.005(4) -0.006(4)
C16 0.051(5) 0.052(5) 0.046(4) 0.002(4) 0.002(4) -0.006(4)
C17 0.050(5) 0.050(4) 0.045(4) 0.001(4) 0.003(4) -0.011(4)
C18 0.066(5) 0.046(4) 0.046(4) 0.007(3) 0.004(4) -0.004(5)
C19 0.045(4) 0.050(4) 0.042(4) -0.007(3) -0.008(3) 0.003(3)
C20 0.048(5) 0.046(4) 0.042(4) -0.003(3) -0.004(3) 0.006(4)
O1 0.277(19) 0.277(19) 0.021(6) 0.000 0.000 0.000
BR3 0.171(7) 0.143(6) 0.138(5) 0.084(5) -0.034(5) -0.036(5)
BR4 0.175(8) 0.215(10) 0.120(5) -0.022(6) 0.029(5) 0.022(7)
BR5 0.191(9) 0.158(8) 0.191(9) -0.030(6) 0.033(7) -0.026(7)
O2 0.332(23) 0.360(24) 0.050(6) -0.066(9) -0.040(8) 0.026(19)
O3 0.070(9) 0.117(15) 0.241(26) -0.138(20) 0.006(11) -0.025(10)

loop_
_atom_site_label
_atom_site_type_symbol
_atom_site_fract_x
_atom_site_fract_y
_atom_site_fract_z
_atom_site_U_iso_or_equiv
_atom_site_thermal_displace_type
_atom_site_occupancy
_atom_site_calc_flag
_atom_site_refinement_flags
_atom_site_disorder_group
Br1 Br 0.0000 0.0000 0.5000 0.0797(6) Uani 1 d S .
Br2 Br 0.24966(3) 0.00012(5) 0.51551(6) 0.0678(3) Uani 1 d . .
N1 N 0.1463(3) 0.1238(3) 0.5470(4) 0.0458(14) Uani 1 d . .
N2 N 0.0782(3) 0.1136(3) 0.6914(4) 0.049(2) Uani 1 d . .
N3 N 0.1342(2) 0.0427(3) 0.7474(4) 0.050(2) Uani 1 d . .
N4 N 0.1940(3) 0.1328(3) 0.6779(4) 0.053(2) Uani 1 d . .
C1 C 0.1059(3) 0.1665(4) 0.5702(5) 0.056(2) Uani 1 d . .
H1A H 0.0921(3) 0.1832(4) 0.5207(5) 0.067 Uiso 1 calc R .
H1B H 0.1234(3) 0.1940(4) 0.6027(5) 0.067 Uiso 1 calc R .
C2 C 0.0598(3) 0.1424(4) 0.6193(5) 0.053(2) Uani 1 d . .
H2A H 0.0357(3) 0.1708(4) 0.6364(5) 0.064 Uiso 1 calc R .
H2B H 0.0398(3) 0.1181(4) 0.5843(5) 0.064 Uiso 1 calc R .
C3 C 0.0301(3) 0.0937(4) 0.7358(5) 0.060(2) Uani 1 d . .
H3A H 0.0109(3) 0.0685(4) 0.7013(5) 0.072 Uiso 1 calc R .
H3B H 0.0064(3) 0.1234(4) 0.7479(5) 0.072 Uiso 1 calc R .
C4 C 0.0466(4) 0.0668(4) 0.8143(5) 0.058(2) Uani 1 d . .
H4A H 0.0620(4) 0.0931(4) 0.8512(5) 0.070 Uiso 1 calc R .
H4B H 0.0153(4) 0.0516(4) 0.8408(5) 0.070 Uiso 1 calc R .
C5 C 0.0863(4) 0.0237(4) 0.7978(5) 0.062(2) Uani 1 d . .
H5A H 0.0687(4) -0.0052(4) 0.7687(5) 0.075 Uiso 1 calc R .
H5B H 0.0990(4) 0.0097(4) 0.8499(5) 0.075 Uiso 1 calc R .
C6 C 0.1651(4) 0.0816(4) 0.8032(5) 0.061(2) Uani 1 d . .
H6A H 0.1784(4) 0.0629(4) 0.8514(5) 0.074 Uiso 1 calc R .
H6B H 0.1416(4) 0.1102(4) 0.8214(5) 0.074 Uiso 1 calc R .
C7 C 0.2120(4) 0.1048(4) 0.7536(6) 0.061(2) Uani 1 d . .
H7A H 0.2318(4) 0.1297(4) 0.7879(6) 0.073 Uiso 1 calc R .
H7B H 0.2361(4) 0.0760(4) 0.7384(6) 0.073 Uiso 1 calc R .
C8 C 0.2409(4) 0.1546(4) 0.6389(5) 0.062(2) Uani 1 d . .
H8A H 0.2649(4) 0.1256(4) 0.6241(5) 0.075 Uiso 1 calc R .
H8B H 0.2595(4) 0.1778(4) 0.6773(5) 0.075 Uiso 1 calc R .
C9 C 0.2264(4) 0.1860(4) 0.5627(6) 0.070(3) Uani 1 d . .
H9A H 0.2587(4) 0.1988(4) 0.5358(6) 0.084 Uiso 1 calc R .
H9B H 0.2047(4) 0.2167(4) 0.5774(6) 0.084 Uiso 1 calc R .
C10 C 0.1949(3) 0.1486(3) 0.5039(5) 0.054(2) Uani 1 d . .
H10A H 0.1829(3) 0.1689(3) 0.4565(5) 0.064 Uiso 1 calc R .
H10B H 0.2183(3) 0.1203(3) 0.4846(5) 0.064 Uiso 1 calc R .
C11 C 0.1223(3) 0.0819(3) 0.4897(4) 0.043(2) Uani 1 d . .
H11A H 0.0883(3) 0.0703(3) 0.5123(4) 0.052 Uiso 1 calc R .
H11B H 0.1459(3) 0.0511(3) 0.4883(4) 0.052 Uiso 1 calc R .
C12 C 0.1132(3) 0.1013(3) 0.4016(5) 0.046(2) Uani 1 d . .
C13 C 0.1507(4) 0.0909(3) 0.3411(5) 0.053(2) Uani 1 d . .
H13 H 0.1821(4) 0.0731(3) 0.3552(5) 0.063 Uiso 1 calc R .
C14 C 0.1430(3) 0.1061(4) 0.2622(6) 0.059(2) Uani 1 d . .
H14 H 0.1692(3) 0.0991(4) 0.2230(6) 0.071 Uiso 1 calc R .
C15 C 0.0958(3) 0.1323(4) 0.2392(5) 0.060(2) Uani 1 d . .
H15 H 0.0907(3) 0.1434(4) 0.1851(5) 0.072 Uiso 1 calc R .
C16 C 0.0567(3) 0.1416(3) 0.2984(5) 0.050(2) Uani 1 d . .
C17 C 0.0656(3) 0.1259(3) 0.3797(5) 0.048(2) Uani 1 d . .
H17 H 0.0394(3) 0.1321(3) 0.4193(5) 0.058 Uiso 1 calc R .
C18 C 0.0046(4) 0.1701(3) 0.2729(4) 0.052(2) Uani 1 d . .
H18A H -0.0059(4) 0.1939(3) 0.3171(4) 0.063 Uiso 1 calc R .
H18B H 0.0122(4) 0.1921(3) 0.2251(4) 0.063 Uiso 1 calc R .
C19 C 0.1649(3) 0.0952(3) 0.6257(5) 0.045(2) Uani 1 d . .
H19 H 0.1891(3) 0.0659(3) 0.6103(5) 0.054 Uiso 1 calc R .
C20 C 0.1159(2) 0.0713(2) 0.6700(2) 0.045(2) Uani 1 d . .
H20 H 0.0983(2) 0.0456(2) 0.6335(2) 0.054 Uiso 1 calc R .
Br3 Br 0.0225(2) 0.3124(2) 0.2128(2) 0.151(3) Uani 0.25 d PR .
Br4 Br 0.1984(2) 0.2639(2) 0.3490(2) 0.170(3) Uani 0.25 d PR .
Br5 Br 0.1317(2) 0.2782(2) 0.4786(2) 0.180(4) Uani 0.25 d PR .
O1 O 0.0000(2) 0.0000(2) 0.0000(2) 0.192(12) Uani 1 d SR .
O2 O 0.1151(2) 0.0804(2) 0.0240(2) 0.247(10) Uani 1 d R .
O3 O 0.3579(2) 0.2412(2) 0.6671(2) 0.142(11) Uani 0.50 d PR .

loop_
_atom_type_symbol
_atom_type_description
_atom_type_scat_dispersion_real
_atom_type_scat_dispersion_imag
_atom_type_scat_source
C C 0.0033 0.0016 'International Tables Vol C Tables 4.2.6.8 and 6.1.1.4'
H H 0.0000 0.0000 'International Tables Vol C Tables 4.2.6.8 and 6.1.1.4'
N N 0.0061 0.0033 'International Tables Vol C Tables 4.2.6.8 and 6.1.1.4'
Br Br -0.2901 2.4595 'International Tables Vol C Tables 4.2.6.8 and 6.1.1.4'
O O 0.0106 0.0060 'International Tables Vol C Tables 4.2.6.8 and 6.1.1.4'

loop_
_diffrn_radiation_wavelength
_diffrn_radiation_wavelength_id
0.71073 all

loop_
_exptl_crystal_face_index_h
_exptl_crystal_face_index_k
_exptl_crystal_face_index_l
_exptl_crystal_face_perp_dist
1 0 0 0.060000
-1 0 0 0.060000
0 1 0 0.055000
0 -1 0 0.055000
1 1 0 0.070000
-1 -1 0 0.070000
-1 1 0 0.070000
1 -1 0 0.070000
0 0 -1 0.170000
0 0 1 0.170000
1 1 1 0.150000
1 1 -1 0.140000
0 1 1 0.150000

loop_
_geom_angle_atom_site_label_1
_geom_angle_atom_site_label_2
_geom_angle_atom_site_label_3
_geom_angle
_geom_angle_site_symmetry_1
_geom_angle_site_symmetry_3
_geom_angle_publ_flag
C1 N1 C11 111.9(6) . . ?
C1 N1 C10 110.8(6) . . ?
C11 N1 C10 108.1(6) . . ?
C1 N1 C19 108.7(6) . . ?
C11 N1 C19 108.0(6) . . ?
C10 N1 C19 109.2(6) . . ?
C2 N2 C20 111.8(5) . . ?
C2 N2 C3 107.6(7) . . ?
C20 N2 C3 113.3(6) . . ?
C18 N3 C20 111.3(5) 8_556 . ?
C18 N3 C5 109.8(6) 8_556 . ?
C20 N3 C5 110.8(5) . . ?
C18 N3 C6 109.0(6) 8_556 . ?
C20 N3 C6 110.0(6) . . ?
C5 N3 C6 105.8(7) . . ?
C8 N4 C19 113.1(6) . . ?
C8 N4 C7 107.2(7) . . ?
C19 N4 C7 109.2(6) . . ?
N1 C1 C2 110.7(7) . . ?
N2 C2 C1 112.3(7) . . ?
N2 C3 C4 110.0(7) . . ?
C5 C4 C3 110.7(7) . . ?
C4 C5 N3 113.3(7) . . ?
N3 C6 C7 108.1(7) . . ?
N4 C7 C6 112.4(7) . . ?
N4 C8 C9 111.3(7) . . ?
C8 C9 C10 108.2(8) . . ?
N1 C10 C9 111.4(7) . . ?
N1 C11 C12 114.5(6) . . ?
C13 C12 C17 118.8(8) . . ?
C13 C12 C11 120.4(8) . . ?
C17 C12 C11 120.6(7) . . ?
C14 C13 C12 121.7(9) . . ?
C13 C14 C15 120.3(8) . . ?
C16 C15 C14 119.0(8) . . ?
C15 C16 C17 119.8(8) . . ?
C15 C16 C18 118.9(7) . . ?
C17 C16 C18 121.3(7) . . ?
C12 C17 C16 120.3(7) . . ?
N3 C18 C16 116.3(6) 7_556 . ?
N4 C19 N1 109.6(6) . . ?
N4 C19 C20 111.8(6) . . ?
N1 C19 C20 109.3(5) . . ?
N2 C20 N3 109.8(4) . . ?
N2 C20 C19 110.2(5) . . ?
N3 C20 C19 109.4(5) . . ?
BR5 BR4 BR4 109.97(15) . 12_545 ?

loop_
_geom_bond_atom_site_label_1
_geom_bond_atom_site_label_2
_geom_bond_distance
_geom_bond_site_symmetry_2
_geom_bond_publ_flag
N1 C1 1.516(10) . ?
N1 C11 1.523(9) . ?
N1 C10 1.532(10) . ?
N1 C19 1.537(10) . ?
N2 C2 1.450(11) . ?
N2 C20 1.457(8) . ?
N2 C3 1.486(11) . ?
N3 C18 1.517(11) 8_556 ?
N3 C20 1.518(7) . ?
N3 C5 1.526(11) . ?
N3 C6 1.537(11) . ?
N4 C8 1.439(11) . ?
N4 C19 1.460(10) . ?
N4 C7 1.486(11) . ?
C1 C2 1.528(12) . ?
C3 C4 1.499(13) . ?
C4 C5 1.488(12) . ?
C6 C7 1.537(14) . ?
C8 C9 1.511(14) . ?
C9 C10 1.552(12) . ?
C11 C12 1.529(11) . ?
C12 C13 1.382(11) . ?
C12 C17 1.386(11) . ?
C13 C14 1.352(13) . ?
C14 C15 1.400(14) . ?
C15 C16 1.392(12) . ?
C16 C17 1.395(12) . ?
C16 C18 1.540(12) . ?
C18 N3 1.517(11) 7_556 ?
C19 C20 1.540(9) . ?
BR4 BR5 2.71 . ?
BR4 BR4 2.711(8) 12_545 ?
O3 O3 1.438(7) 3_556 ?

loop_
_geom_torsion_atom_site_label_1
_geom_torsion_atom_site_label_2
_geom_torsion_atom_site_label_3
_geom_torsion_atom_site_label_4
_geom_torsion
_geom_torsion_site_symmetry_1
_geom_torsion_site_symmetry_2
_geom_torsion_site_symmetry_3
_geom_torsion_site_symmetry_4
_geom_torsion_publ_flag
C11 N1 C1 C2 64.0(8) . . . . ?
C10 N1 C1 C2 -175.3(6) . . . . ?
C19 N1 C1 C2 -55.3(8) . . . . ?
C20 N2 C2 C1 -57.0(8) . . . . ?
C3 N2 C2 C1 177.9(7) . . . . ?
N1 C1 C2 N2 55.2(9) . . . . ?
C2 N2 C3 C4 -176.0(7) . . . . ?
C20 N2 C3 C4 59.8(8) . . . . ?
N2 C3 C4 C5 -54.9(10) . . . . ?
C3 C4 C5 N3 52.6(11) . . . . ?
C18 N3 C5 C4 -175.0(7) 8_556 . . . ?
C20 N3 C5 C4 -51.6(9) . . . . ?
C6 N3 C5 C4 67.6(9) . . . . ?
C18 N3 C6 C7 65.5(8) 8_556 . . . ?
C20 N3 C6 C7 -56.8(8) . . . . ?
C5 N3 C6 C7 -176.5(7) . . . . ?
C8 N4 C7 C6 177.6(7) . . . . ?
C19 N4 C7 C6 -59.6(9) . . . . ?
N3 C6 C7 N4 58.4(9) . . . . ?
C19 N4 C8 C9 61.9(10) . . . . ?
C7 N4 C8 C9 -177.6(7) . . . . ?
N4 C8 C9 C10 -56.9(10) . . . . ?
C1 N1 C10 C9 64.9(9) . . . . ?
C11 N1 C10 C9 -172.1(7) . . . . ?
C19 N1 C10 C9 -54.8(9) . . . . ?
C8 C9 C10 N1 54.7(10) . . . . ?
C1 N1 C11 C12 73.3(8) . . . . ?
C10 N1 C11 C12 -49.0(9) . . . . ?
C19 N1 C11 C12 -167.1(6) . . . . ?
N1 C11 C12 C13 96.3(9) . . . . ?
N1 C11 C12 C17 -88.5(9) . . . . ?
C17 C12 C13 C14 2.7(12) . . . . ?
C11 C12 C13 C14 177.9(8) . . . . ?
C12 C13 C14 C15 -1.0(14) . . . . ?
C13 C14 C15 C16 -1.1(14) . . . . ?
C14 C15 C16 C17 1.6(13) . . . . ?
C14 C15 C16 C18 -179.6(8) . . . . ?
C13 C12 C17 C16 -2.2(12) . . . . ?
C11 C12 C17 C16 -177.4(7) . . . . ?
C15 C16 C17 C12 0.1(12) . . . . ?
C18 C16 C17 C12 -178.8(7) . . . . ?
C15 C16 C18 N3 96.1(9) . . . 7_556 ?
C17 C16 C18 N3 -85.1(9) . . . 7_556 ?
C8 N4 C19 N1 -60.5(9) . . . . ?
C7 N4 C19 N1 -179.7(6) . . . . ?
C8 N4 C19 C20 178.2(6) . . . . ?
C7 N4 C19 C20 59.0(8) . . . . ?
C1 N1 C19 N4 -65.2(8) . . . . ?
C11 N1 C19 N4 173.2(6) . . . . ?
C10 N1 C19 N4 55.9(8) . . . . ?
C1 N1 C19 C20 57.7(7) . . . . ?
C11 N1 C19 C20 -64.0(7) . . . . ?
C10 N1 C19 C20 178.7(5) . . . . ?
C2 N2 C20 N3 179.6(6) . . . . ?
C3 N2 C20 N3 -58.6(7) . . . . ?
C2 N2 C20 C19 59.1(7) . . . . ?
C3 N2 C20 C19 -179.1(6) . . . . ?
C18 N3 C20 N2 175.3(5) 8_556 . . . ?
C5 N3 C20 N2 52.9(7) . . . . ?
C6 N3 C20 N2 -63.7(7) . . . . ?
C18 N3 C20 C19 -63.7(7) 8_556 . . . ?
C5 N3 C20 C19 173.9(6) . . . . ?
C6 N3 C20 C19 57.3(7) . . . . ?
N4 C19 C20 N2 61.8(7) . . . . ?
N1 C19 C20 N2 -59.7(6) . . . . ?
N4 C19 C20 N3 -58.9(7) . . . . ?
N1 C19 C20 N3 179.6(5) . . . . ?

loop_
_reflns_scale_group_code
_reflns_scale_meas_F
1 1.0
